data_7705432
loop_
_publ_author_name
'Jana, Narayan Ch'
'Brand\~ao, Paula'
'Frontera, Antonio'
'Panja, Anangamohan'

_publ_section_title
;
 A facile biomimetic catalytic activity through hydrogen atom abstraction
 by the secondary coordination sphere in manganese(III) complexes.
;
_journal_issue 40
_journal_name_full 'Dalton transactions (Cambridge, England : 2003)'
_journal_page_first 14216
_journal_page_last 14230
_journal_paper_doi 10.1039/d0dt02431g
_journal_volume 49
_journal_year 2020
_chemical_formula_sum 'C34 H57 Cl2 Mn N6 O12'
_chemical_formula_weight 867.69
_space_group_crystal_system monoclinic
_space_group_IT_number 14
_space_group_name_Hall '-P 2yn'
_space_group_name_H-M_alt 'P 1 21/n 1'
_atom_sites_solution_hydrogens mixed
_audit_creation_method SHELXL-2018/3
_audit_update_record
;
2020-09-13 deposited with the CCDC.	2020-09-14 downloaded from the CCDC.
;
_cell_angle_alpha 90
_cell_angle_beta 98.935(2)
_cell_angle_gamma 90
_cell_formula_units_Z 2
_cell_length_a 9.7066(5)
_cell_length_b 17.1354(10)
_cell_length_c 11.9397(7)
_cell_measurement_reflns_used 511
_cell_measurement_temperature 150(2)
_cell_measurement_theta_max 26.24
_cell_measurement_theta_min 2.88
_cell_volume 1961.79(19)
_computing_cell_refinement 'Bruker Smart'
_computing_data_collection 'Bruker Smart'
_computing_data_reduction 'Bruker Saint'
_computing_molecular_graphics 'Mercury (Macrae et al 2008)'
_computing_publication_material 'SHELXL-2018/3 (Sheldrick, 2018)'
_computing_structure_refinement 'SHELXL-2018/3 (Sheldrick, 2018)'
_computing_structure_solution 'SHELXT 2014/4 (Sheldrick, 2014)'
_diffrn_ambient_temperature 150(2)
_diffrn_measured_fraction_theta_full 1.000
_diffrn_measured_fraction_theta_max 0.997
_diffrn_measurement_device_type CCD
_diffrn_measurement_method 'omega and phi scans'
_diffrn_radiation_type MoK\a
_diffrn_radiation_wavelength 0.71073
_diffrn_reflns_av_R_equivalents 0.0385
_diffrn_reflns_av_unetI/netI 0.0187
_diffrn_reflns_Laue_measured_fraction_full 1.000
_diffrn_reflns_Laue_measured_fraction_max 0.997
_diffrn_reflns_limit_h_max 13
_diffrn_reflns_limit_h_min -13
_diffrn_reflns_limit_k_max 23
_diffrn_reflns_limit_k_min -23
_diffrn_reflns_limit_l_max 16
_diffrn_reflns_limit_l_min -16
_diffrn_reflns_number 52686
_diffrn_reflns_point_group_measured_fraction_full 1.000
_diffrn_reflns_point_group_measured_fraction_max 0.997
_diffrn_reflns_theta_full 25.242
_diffrn_reflns_theta_max 29.194
_diffrn_reflns_theta_min 2.377
_diffrn_source 'fine-focus sealed tube'
_exptl_absorpt_coefficient_mu 0.541
_exptl_absorpt_correction_T_max 0.7458
_exptl_absorpt_correction_T_min 0.6967
_exptl_absorpt_correction_type multi-scan
_exptl_absorpt_process_details sadabs
_exptl_crystal_colour brown
_exptl_crystal_density_diffrn 1.469
_exptl_crystal_description plate
_exptl_crystal_F_000 916
_exptl_crystal_size_max 0.240
_exptl_crystal_size_mid 0.080
_exptl_crystal_size_min 0.030
_refine_diff_density_max 0.439
_refine_diff_density_min -0.445
_refine_diff_density_rms 0.059
_refine_ls_extinction_method none
_refine_ls_goodness_of_fit_ref 1.049
_refine_ls_hydrogen_treatment mixed
_refine_ls_matrix_type full
_refine_ls_number_parameters 259
_refine_ls_number_reflns 5298
_refine_ls_number_restraints 0
_refine_ls_restrained_S_all 1.049
_refine_ls_R_factor_all 0.0376
_refine_ls_R_factor_gt 0.0292
_refine_ls_shift/su_max 0.000
_refine_ls_shift/su_mean 0.000
_refine_ls_structure_factor_coef Fsqd
_refine_ls_weighting_details 'w=1/[\s^2^(Fo^2^)+(0.0331P)^2^+1.2195P] where P=(Fo^2^+2Fc^2^)/3'
_refine_ls_weighting_scheme calc
_refine_ls_wR_factor_gt 0.0730
_refine_ls_wR_factor_ref 0.0780
_reflns_Friedel_coverage 0.000
_reflns_number_gt 4530
_reflns_number_total 5298
_reflns_threshold_expression 'I > 2\s(I)'
_cod_data_source_file d0dt02431g2.cif
_cod_data_source_block Complex-3
_cod_depositor_comments 'Adding full bibliography for 7705430--7705433.cif.'
_cod_original_sg_symbol_H-M 'P 21/n'
_cod_database_code 7705432
_shelx_shelxl_version_number 2018/3
_shelx_space_group_comment
;
The symmetry employed for this shelxl refinement is uniquely defined
by the following loop, which should always be used as a source of
symmetry information in preference to the above space-group names.
They are only intended as comments.
;
_shelx_estimated_absorpt_t_min 0.881
_shelx_estimated_absorpt_t_max 0.984

loop_
_space_group_symop_operation_xyz
'x, y, z'
'-x+1/2, y+1/2, -z+1/2'
'-x, -y, -z'
'x-1/2, -y-1/2, z-1/2'

loop_
_atom_site_label
_atom_site_type_symbol
_atom_site_fract_x
_atom_site_fract_y
_atom_site_fract_z
_atom_site_U_iso_or_equiv
_atom_site_adp_type
_atom_site_occupancy
_atom_site_site_symmetry_order
_atom_site_calc_flag
_atom_site_refinement_flags_posn
_atom_site_refinement_flags_adp
_atom_site_refinement_flags_occupancy
_atom_site_disorder_assembly
_atom_site_disorder_group
Mn Mn 0.500000 0.500000 0.500000 0.01138(7) Uani 1 2 d S . P . .
O1 O 0.38816(9) 0.48629(5) 0.35786(7) 0.01444(17) Uani 1 1 d . . . . .
O2 O 0.18441(9) 0.52972(6) 0.19589(8) 0.01938(19) Uani 1 1 d . . . . .
N1 N 0.47844(11) 0.38464(6) 0.53118(9) 0.0143(2) Uani 1 1 d . . . . .
N2 N 0.69600(11) 0.44885(6) 0.42279(9) 0.0151(2) Uani 1 1 d . . . . .
N3 N 0.57703(11) 0.54889(6) 0.06973(9) 0.0158(2) Uani 1 1 d . . . . .
C1 C 0.27907(12) 0.43923(7) 0.33611(10) 0.0137(2) Uani 1 1 d . . . . .
C2 C 0.26662(13) 0.36892(7) 0.39496(11) 0.0160(2) Uani 1 1 d . . . . .
C3 C 0.14927(14) 0.32030(8) 0.36614(12) 0.0210(3) Uani 1 1 d . . . . .
H3 H 0.142300 0.273131 0.406701 0.025 Uiso 1 1 calc R U . . .
C4 C 0.04510(14) 0.34069(8) 0.27988(12) 0.0222(3) Uani 1 1 d . . . . .
H4 H -0.033773 0.307773 0.260617 0.027 Uiso 1 1 calc R U . . .
C5 C 0.05565(13) 0.41030(8) 0.22037(12) 0.0202(3) Uani 1 1 d . . . . .
H5 H -0.015986 0.424002 0.160002 0.024 Uiso 1 1 calc R U . . .
C6 C 0.16907(13) 0.45947(7) 0.24828(10) 0.0157(2) Uani 1 1 d . . . . .
C7 C 0.05951(15) 0.56878(10) 0.14874(15) 0.0312(3) Uani 1 1 d . . . . .
H7A H -0.003892 0.572438 0.205970 0.037 Uiso 1 1 calc R U . . .
H7B H 0.011469 0.539076 0.082933 0.037 Uiso 1 1 calc R U . . .
C8 C 0.09486(16) 0.64893(9) 0.11194(15) 0.0309(3) Uani 1 1 d . . . . .
H8A H 0.143970 0.677683 0.177124 0.037 Uiso 1 1 calc R U . . .
H8B H 0.008924 0.676653 0.081329 0.037 Uiso 1 1 calc R U . . .
H8C H 0.154822 0.644888 0.053297 0.037 Uiso 1 1 calc R U . . .
C9 C 0.37592(13) 0.34301(7) 0.48321(11) 0.0168(2) Uani 1 1 d . . . . .
H9 H 0.371619 0.290508 0.507997 0.020 Uiso 1 1 calc R U . . .
C10 C 0.59143(14) 0.34436(7) 0.60652(11) 0.0175(2) Uani 1 1 d . . . . .
H10A H 0.555717 0.294906 0.633878 0.021 Uiso 1 1 calc R U . . .
H10B H 0.624097 0.377571 0.673215 0.021 Uiso 1 1 calc R U . . .
C11 C 0.71258(14) 0.32720(8) 0.54296(11) 0.0202(3) Uani 1 1 d . . . . .
H11A H 0.677096 0.295677 0.475098 0.024 Uiso 1 1 calc R U . . .
H11B H 0.781720 0.294948 0.592297 0.024 Uiso 1 1 calc R U . . .
C12 C 0.78706(13) 0.39860(8) 0.50506(11) 0.0188(3) Uani 1 1 d . . . . .
H12A H 0.823731 0.430140 0.572613 0.023 Uiso 1 1 calc R U . . .
H12B H 0.867583 0.380999 0.469897 0.023 Uiso 1 1 calc R U . . .
C13 C 0.78417(13) 0.50299(8) 0.36805(11) 0.0177(2) Uani 1 1 d . . . . .
H13A H 0.856845 0.472361 0.338028 0.021 Uiso 1 1 calc R U . . .
H13B H 0.831929 0.539059 0.426267 0.021 Uiso 1 1 calc R U . . .
C14 C 0.70427(13) 0.55095(7) 0.27180(10) 0.0169(2) Uani 1 1 d . . . . .
H14A H 0.769025 0.588808 0.245063 0.020 Uiso 1 1 calc R U . . .
H14B H 0.630657 0.581038 0.301440 0.020 Uiso 1 1 calc R U . . .
C15 C 0.63697(14) 0.50207(7) 0.17138(11) 0.0175(2) Uani 1 1 d . . . . .
H15A H 0.707767 0.465885 0.149560 0.021 Uiso 1 1 calc R U . . .
H15B H 0.561796 0.470101 0.195438 0.021 Uiso 1 1 calc R U . . .
C16 C 0.68400(15) 0.58379(9) 0.00960(12) 0.0235(3) Uani 1 1 d . . . . .
H16A H 0.638363 0.610643 -0.058680 0.028 Uiso 1 1 calc R U . . .
H16B H 0.744862 0.542592 -0.011893 0.028 Uiso 1 1 calc R U . . .
H16C H 0.739730 0.621298 0.059495 0.028 Uiso 1 1 calc R U . . .
C17 C 0.47868(15) 0.60899(8) 0.09691(12) 0.0224(3) Uani 1 1 d . . . . .
H17A H 0.530302 0.650386 0.142017 0.027 Uiso 1 1 calc R U . . .
H17B H 0.411662 0.585354 0.140307 0.027 Uiso 1 1 calc R U . . .
H17C H 0.428712 0.631185 0.026479 0.027 Uiso 1 1 calc R U . . .
H2 H 0.6546(18) 0.4172(11) 0.3671(16) 0.027 Uiso 1 1 d . U . . .
H3N H 0.524(4) 0.515(2) 0.021(4) 0.034 Uiso 0.5 1 d . U P . .
Cl1 Cl 0.64251(3) 0.26571(2) 0.19820(3) 0.01968(8) Uani 1 1 d . . . . .
O11 O 0.73340(12) 0.23615(6) 0.29594(9) 0.0308(2) Uani 1 1 d . . . . .
O12 O 0.72623(12) 0.30453(7) 0.12511(10) 0.0329(3) Uani 1 1 d . . . . .
O13 O 0.54694(12) 0.32104(7) 0.23504(11) 0.0352(3) Uani 1 1 d . . . . .
O14 O 0.56770(13) 0.20242(7) 0.13856(11) 0.0408(3) Uani 1 1 d . . . . .

loop_
_atom_site_aniso_label
_atom_site_aniso_U_11
_atom_site_aniso_U_22
_atom_site_aniso_U_33
_atom_site_aniso_U_23
_atom_site_aniso_U_13
_atom_site_aniso_U_12
Mn 0.01265(12) 0.00982(12) 0.01121(12) 0.00026(9) 0.00044(9) -0.00052(9)
O1 0.0145(4) 0.0153(4) 0.0128(4) 0.0003(3) 0.0000(3) -0.0028(3)
O2 0.0144(4) 0.0224(5) 0.0206(5) 0.0060(4) 0.0006(3) 0.0010(4)
N1 0.0178(5) 0.0128(5) 0.0127(5) 0.0009(4) 0.0032(4) 0.0015(4)
N2 0.0155(5) 0.0173(5) 0.0124(5) 0.0009(4) 0.0016(4) 0.0029(4)
N3 0.0169(5) 0.0167(5) 0.0137(5) 0.0003(4) 0.0016(4) 0.0000(4)
C1 0.0137(5) 0.0142(5) 0.0138(5) -0.0040(4) 0.0037(4) -0.0008(4)
C2 0.0173(6) 0.0137(5) 0.0172(6) -0.0026(4) 0.0031(4) -0.0015(4)
C3 0.0215(6) 0.0157(6) 0.0263(7) -0.0030(5) 0.0057(5) -0.0047(5)
C4 0.0166(6) 0.0209(6) 0.0292(7) -0.0071(5) 0.0037(5) -0.0056(5)
C5 0.0147(6) 0.0250(7) 0.0202(6) -0.0049(5) 0.0007(5) -0.0007(5)
C6 0.0146(5) 0.0179(6) 0.0149(5) -0.0015(5) 0.0034(4) 0.0004(4)
C7 0.0164(6) 0.0314(8) 0.0445(9) 0.0133(7) 0.0005(6) 0.0037(6)
C8 0.0241(7) 0.0300(8) 0.0387(9) 0.0134(7) 0.0050(6) 0.0061(6)
C9 0.0220(6) 0.0125(5) 0.0166(6) 0.0002(4) 0.0051(5) -0.0011(5)
C10 0.0239(6) 0.0135(5) 0.0145(5) 0.0033(4) 0.0012(5) 0.0028(5)
C11 0.0252(6) 0.0170(6) 0.0177(6) 0.0013(5) 0.0009(5) 0.0078(5)
C12 0.0181(6) 0.0224(6) 0.0157(6) 0.0025(5) 0.0018(5) 0.0079(5)
C13 0.0150(6) 0.0235(6) 0.0147(5) 0.0021(5) 0.0026(4) 0.0005(5)
C14 0.0193(6) 0.0173(6) 0.0140(5) -0.0005(4) 0.0025(5) -0.0002(5)
C15 0.0212(6) 0.0149(6) 0.0155(6) 0.0011(5) -0.0005(5) 0.0008(5)
C16 0.0233(6) 0.0303(7) 0.0175(6) 0.0010(5) 0.0052(5) -0.0057(6)
C17 0.0222(6) 0.0245(7) 0.0197(6) -0.0007(5) 0.0007(5) 0.0072(5)
Cl1 0.02197(15) 0.01720(14) 0.01913(15) -0.00029(11) 0.00084(11) 0.00138(11)
O11 0.0405(6) 0.0283(6) 0.0211(5) 0.0041(4) -0.0034(5) 0.0068(5)
O12 0.0323(6) 0.0385(6) 0.0291(6) 0.0104(5) 0.0084(5) 0.0013(5)
O13 0.0325(6) 0.0279(6) 0.0471(7) -0.0007(5) 0.0121(5) 0.0100(5)
O14 0.0409(7) 0.0353(7) 0.0425(7) -0.0143(6) -0.0052(6) -0.0100(5)

loop_
_atom_type_symbol
_atom_type_description
_atom_type_scat_dispersion_real
_atom_type_scat_dispersion_imag
_atom_type_scat_source
C C 0.0033 0.0016 'International Tables Vol C Tables 4.2.6.8 and 6.1.1.4'
H H 0.0000 0.0000 'International Tables Vol C Tables 4.2.6.8 and 6.1.1.4'
N N 0.0061 0.0033 'International Tables Vol C Tables 4.2.6.8 and 6.1.1.4'
O O 0.0106 0.0060 'International Tables Vol C Tables 4.2.6.8 and 6.1.1.4'
Cl Cl 0.1484 0.1585 'International Tables Vol C Tables 4.2.6.8 and 6.1.1.4'
Mn Mn 0.3368 0.7283 'International Tables Vol C Tables 4.2.6.8 and 6.1.1.4'

loop_
_geom_angle_atom_site_label_1
_geom_angle_atom_site_label_2
_geom_angle_atom_site_label_3
_geom_angle
_geom_angle_site_symmetry_1
_geom_angle_site_symmetry_3
_geom_angle_publ_flag
O1 Mn O1 180.0 3_666 . ?
O1 Mn N1 91.01(4) 3_666 . ?
O1 Mn N1 88.99(4) . . ?
O1 Mn N1 88.99(4) 3_666 3_666 ?
O1 Mn N1 91.01(4) . 3_666 ?
N1 Mn N1 180.0 . 3_666 ?
O1 Mn N2 90.65(4) 3_666 . ?
O1 Mn N2 89.35(4) . . ?
N1 Mn N2 79.95(4) . . ?
N1 Mn N2 100.05(4) 3_666 . ?
O1 Mn N2 89.35(4) 3_666 3_666 ?
O1 Mn N2 90.65(4) . 3_666 ?
N1 Mn N2 100.05(4) . 3_666 ?
N1 Mn N2 79.95(4) 3_666 3_666 ?
N2 Mn N2 180.0 . 3_666 ?
C1 O1 Mn 125.78(8) . . ?
C6 O2 C7 116.49(10) . . ?
C9 N1 C10 117.55(11) . . ?
C9 N1 Mn 123.66(9) . . ?
C10 N1 Mn 118.63(8) . . ?
C13 N2 C12 109.19(10) . . ?
C13 N2 Mn 119.12(8) . . ?
C12 N2 Mn 112.44(7) . . ?
C13 N2 H2 105.9(11) . . ?
C12 N2 H2 106.8(11) . . ?
Mn N2 H2 102.3(11) . . ?
C17 N3 C16 110.61(11) . . ?
C17 N3 C15 112.32(10) . . ?
C16 N3 C15 113.42(10) . . ?
C17 N3 H3N 105(3) . . ?
C16 N3 H3N 109(3) . . ?
C15 N3 H3N 106(3) . . ?
O1 C1 C2 123.41(11) . . ?
O1 C1 C6 118.90(11) . . ?
C2 C1 C6 117.69(11) . . ?
C1 C2 C3 120.79(12) . . ?
C1 C2 C9 121.09(11) . . ?
C3 C2 C9 118.07(12) . . ?
C4 C3 C2 120.40(13) . . ?
C4 C3 H3 119.8 . . ?
C2 C3 H3 119.8 . . ?
C3 C4 C5 119.64(12) . . ?
C3 C4 H4 120.2 . . ?
C5 C4 H4 120.2 . . ?
C6 C5 C4 120.94(12) . . ?
C6 C5 H5 119.5 . . ?
C4 C5 H5 119.5 . . ?
O2 C6 C5 124.13(12) . . ?
O2 C6 C1 115.34(11) . . ?
C5 C6 C1 120.52(12) . . ?
O2 C7 C8 109.12(12) . . ?
O2 C7 H7A 109.9 . . ?
C8 C7 H7A 109.9 . . ?
O2 C7 H7B 109.9 . . ?
C8 C7 H7B 109.9 . . ?
H7A C7 H7B 108.3 . . ?
C7 C8 H8A 109.5 . . ?
C7 C8 H8B 109.5 . . ?
H8A C8 H8B 109.5 . . ?
C7 C8 H8C 109.5 . . ?
H8A C8 H8C 109.5 . . ?
H8B C8 H8C 109.5 . . ?
N1 C9 C2 125.81(12) . . ?
N1 C9 H9 117.1 . . ?
C2 C9 H9 117.1 . . ?
N1 C10 C11 110.14(10) . . ?
N1 C10 H10A 109.6 . . ?
C11 C10 H10A 109.6 . . ?
N1 C10 H10B 109.6 . . ?
C11 C10 H10B 109.6 . . ?
H10A C10 H10B 108.1 . . ?
C10 C11 C12 115.53(11) . . ?
C10 C11 H11A 108.4 . . ?
C12 C11 H11A 108.4 . . ?
C10 C11 H11B 108.4 . . ?
C12 C11 H11B 108.4 . . ?
H11A C11 H11B 107.5 . . ?
N2 C12 C11 113.54(11) . . ?
N2 C12 H12A 108.9 . . ?
C11 C12 H12A 108.9 . . ?
N2 C12 H12B 108.9 . . ?
C11 C12 H12B 108.9 . . ?
H12A C12 H12B 107.7 . . ?
N2 C13 C14 114.17(10) . . ?
N2 C13 H13A 108.7 . . ?
C14 C13 H13A 108.7 . . ?
N2 C13 H13B 108.7 . . ?
C14 C13 H13B 108.7 . . ?
H13A C13 H13B 107.6 . . ?
C13 C14 C15 113.75(11) . . ?
C13 C14 H14A 108.8 . . ?
C15 C14 H14A 108.8 . . ?
C13 C14 H14B 108.8 . . ?
C15 C14 H14B 108.8 . . ?
H14A C14 H14B 107.7 . . ?
N3 C15 C14 114.13(10) . . ?
N3 C15 H15A 108.7 . . ?
C14 C15 H15A 108.7 . . ?
N3 C15 H15B 108.7 . . ?
C14 C15 H15B 108.7 . . ?
H15A C15 H15B 107.6 . . ?
N3 C16 H16A 109.5 . . ?
N3 C16 H16B 109.5 . . ?
H16A C16 H16B 109.5 . . ?
N3 C16 H16C 109.5 . . ?
H16A C16 H16C 109.5 . . ?
H16B C16 H16C 109.5 . . ?
N3 C17 H17A 109.5 . . ?
N3 C17 H17B 109.5 . . ?
H17A C17 H17B 109.5 . . ?
N3 C17 H17C 109.5 . . ?
H17A C17 H17C 109.5 . . ?
H17B C17 H17C 109.5 . . ?
O14 Cl1 O11 109.62(7) . . ?
O14 Cl1 O13 110.43(8) . . ?
O11 Cl1 O13 109.02(7) . . ?
O14 Cl1 O12 109.75(8) . . ?
O11 Cl1 O12 108.67(7) . . ?
O13 Cl1 O12 109.31(7) . . ?

loop_
_geom_bond_atom_site_label_1
_geom_bond_atom_site_label_2
_geom_bond_distance
_geom_bond_site_symmetry_2
_geom_bond_publ_flag
Mn O1 1.8819(9) 3_666 ?
Mn O1 1.8819(9) . ?
Mn N1 2.0283(10) . ?
Mn N1 2.0284(10) 3_666 ?
Mn N2 2.4046(11) . ?
Mn N2 2.4047(11) 3_666 ?
O1 C1 1.3243(14) . ?
O2 C6 1.3753(16) . ?
O2 C7 1.4223(16) . ?
N1 C9 1.2845(16) . ?
N1 C10 1.4771(16) . ?
N2 C13 1.4811(16) . ?
N2 C12 1.4893(16) . ?
N2 H2 0.903(18) . ?
N3 C17 1.4743(17) . ?
N3 C16 1.4775(17) . ?
N3 C15 1.4952(16) . ?
N3 H3N 0.92(3) . ?
C1 C2 1.4093(17) . ?
C1 C6 1.4185(17) . ?
C2 C3 1.4101(18) . ?
C2 C9 1.4442(18) . ?
C3 C4 1.372(2) . ?
C3 H3 0.9500 . ?
C4 C5 1.400(2) . ?
C4 H4 0.9500 . ?
C5 C6 1.3852(18) . ?
C5 H5 0.9500 . ?
C7 C8 1.498(2) . ?
C7 H7A 0.9900 . ?
C7 H7B 0.9900 . ?
C8 H8A 0.9800 . ?
C8 H8B 0.9800 . ?
C8 H8C 0.9800 . ?
C9 H9 0.9500 . ?
C10 C11 1.5240(19) . ?
C10 H10A 0.9900 . ?
C10 H10B 0.9900 . ?
C11 C12 1.5251(19) . ?
C11 H11A 0.9900 . ?
C11 H11B 0.9900 . ?
C12 H12A 0.9900 . ?
C12 H12B 0.9900 . ?
C13 C14 1.5234(17) . ?
C13 H13A 0.9900 . ?
C13 H13B 0.9900 . ?
C14 C15 1.5241(17) . ?
C14 H14A 0.9900 . ?
C14 H14B 0.9900 . ?
C15 H15A 0.9900 . ?
C15 H15B 0.9900 . ?
C16 H16A 0.9800 . ?
C16 H16B 0.9800 . ?
C16 H16C 0.9800 . ?
C17 H17A 0.9800 . ?
C17 H17B 0.9800 . ?
C17 H17C 0.9800 . ?
Cl1 O14 1.4317(12) . ?
Cl1 O11 1.4412(11) . ?
Cl1 O13 1.4420(11) . ?
Cl1 O12 1.4438(11) . ?
